data_7129139
loop_
_publ_author_name
'Sch\"afer, Thomas C.'
'Sorg, Jens'
'Sedykh, Alexander E.'
'M\"uller-Buschbaum, Klaus'

_publ_section_title
;
 Red emitting Sm(II) phosphors: Thermally switchable Luminescence in
 Sm(AlX4)2 (X = Cl, Br) by 5d-4f and intra-4f transitions
;
_journal_name_full 'Chemical Communications'
_journal_paper_doi 10.1039/D1CC05357D
_journal_year 2021
_chemical_formula_moiety 'Al2 Br8 Sm'
_chemical_formula_sum 'Al2 Br8 Sm'
_chemical_formula_weight 843.59
_space_group_crystal_system orthorhombic
_space_group_IT_number 61
_space_group_name_Hall '-P 2ac 2ab'
_space_group_name_H-M_alt 'P b c a'
_atom_sites_solution_primary dual
_audit_creation_date 2021-05-19
_audit_creation_method
;
Olex2 1.3
(compiled 2020.11.12 svn.r5f609507 for OlexSys, GUI svn.r6272)
;
_audit_update_record
;
2021-05-19 deposited with the CCDC.	2021-10-19 downloaded from the CCDC.
;
_cell_angle_alpha 90
_cell_angle_beta 90
_cell_angle_gamma 90
_cell_formula_units_Z 8
_cell_length_a 12.0436(14)
_cell_length_b 11.9590(14)
_cell_length_c 20.842(2)
_cell_measurement_reflns_used 5042
_cell_measurement_temperature 100.0
_cell_measurement_theta_max 28.70
_cell_measurement_theta_min 3.10
_cell_volume 3001.9(6)
_computing_cell_refinement 'SAINT V8.38A (Bruker, 2018)'
_computing_data_reduction 'SAINT V8.38A (Bruker, 2018)'
_computing_molecular_graphics 'Olex2 1.3 (Dolomanov et al., 2009)'
_computing_publication_material 'Olex2 1.3 (Dolomanov et al., 2009)'
_computing_structure_refinement 'XL  (Sheldrick, 2008)'
_computing_structure_solution 'SHELXT 2014/5 (Sheldrick, 2014)'
_diffrn_ambient_temperature 100.0
_diffrn_measured_fraction_theta_full 1.000
_diffrn_measured_fraction_theta_max 0.997
_diffrn_measurement_device_type 'Bruker APEX-II CCD'
_diffrn_measurement_method '\f and \w scans'
_diffrn_radiation_type MoK\a
_diffrn_radiation_wavelength 0.71073
_diffrn_reflns_av_R_equivalents 0.0984
_diffrn_reflns_av_unetI/netI 0.0519
_diffrn_reflns_Laue_measured_fraction_full 1.000
_diffrn_reflns_Laue_measured_fraction_max 0.997
_diffrn_reflns_limit_h_max 17
_diffrn_reflns_limit_h_min -17
_diffrn_reflns_limit_k_max 17
_diffrn_reflns_limit_k_min -17
_diffrn_reflns_limit_l_max 29
_diffrn_reflns_limit_l_min -17
_diffrn_reflns_number 46871
_diffrn_reflns_point_group_measured_fraction_full 1.000
_diffrn_reflns_point_group_measured_fraction_max 0.997
_diffrn_reflns_theta_full 25.242
_diffrn_reflns_theta_max 30.653
_diffrn_reflns_theta_min 2.585
_diffrn_source_current 30.0
_diffrn_source_power 1.5
_diffrn_source_voltage 50.0
_diffrn_standards_number 0
_exptl_absorpt_coefficient_mu 25.279
_exptl_absorpt_correction_T_max 0.0326
_exptl_absorpt_correction_T_min 0.0068
_exptl_absorpt_correction_type multi-scan
_exptl_absorpt_process_details
;
SADABS-2016/2 (Bruker,2016/2) was used for absorption correction.
wR2(int) was 0.1310 before and 0.0753 after correction.
The Ratio of minimum to maximum transmission is 0.2086.
The \l/2 correction factor is Not present.
;
_exptl_crystal_colour 'clear blackish red'
_exptl_crystal_colour_lustre clear
_exptl_crystal_colour_modifier blackish
_exptl_crystal_colour_primary red
_exptl_crystal_density_diffrn 3.733
_exptl_crystal_description block
_exptl_crystal_F_000 2944
_exptl_crystal_size_max 0.266
_exptl_crystal_size_mid 0.253
_exptl_crystal_size_min 0.218
_refine_diff_density_max 1.185
_refine_diff_density_min -0.987
_refine_diff_density_rms 0.250
_refine_ls_extinction_method none
_refine_ls_goodness_of_fit_ref 1.028
_refine_ls_hydrogen_treatment undef
_refine_ls_matrix_type full
_refine_ls_number_parameters 100
_refine_ls_number_reflns 4633
_refine_ls_number_restraints 0
_refine_ls_restrained_S_all 1.028
_refine_ls_R_factor_all 0.0639
_refine_ls_R_factor_gt 0.0352
_refine_ls_shift/su_max 0.001
_refine_ls_shift/su_mean 0.000
_refine_ls_structure_factor_coef Fsqd
_refine_ls_weighting_details 'w=1/[\s^2^(Fo^2^)+(0.0232P)^2^+5.2531P] where P=(Fo^2^+2Fc^2^)/3'
_refine_ls_weighting_scheme calc
_refine_ls_wR_factor_gt 0.0647
_refine_ls_wR_factor_ref 0.0727
_reflns_Friedel_coverage 0.000
_reflns_number_gt 3372
_reflns_number_total 4633
_reflns_threshold_expression 'I > 2\s(I)'
_cod_data_source_file d1cc05357d2.cif
_cod_data_source_block SmAl2Br8
_cod_database_code 7129139
_shelx_shelxl_version_number 2018/3
_shelx_space_group_comment
;
The symmetry employed for this shelxl refinement is uniquely defined
by the following loop, which should always be used as a source of
symmetry information in preference to the above space-group names.
They are only intended as comments.
;
_shelx_estimated_absorpt_t_max 0.073
_shelx_estimated_absorpt_t_min 0.057
_olex2_refinement_description
;
;
_olex2_submission_special_instructions 'No special instructions were received'

loop_
_space_group_symop_operation_xyz
'x, y, z'
'-x+1/2, -y, z+1/2'
'-x, y+1/2, -z+1/2'
'x+1/2, -y+1/2, -z'
'-x, -y, -z'
'x-1/2, y, -z-1/2'
'x, -y-1/2, z-1/2'
'-x-1/2, y-1/2, z'

loop_
_atom_site_label
_atom_site_type_symbol
_atom_site_fract_x
_atom_site_fract_y
_atom_site_fract_z
_atom_site_U_iso_or_equiv
_atom_site_adp_type
_atom_site_occupancy
_atom_site_site_symmetry_order
_atom_site_calc_flag
_atom_site_refinement_flags_posn
_atom_site_refinement_flags_adp
_atom_site_refinement_flags_occupancy
_atom_site_disorder_assembly
_atom_site_disorder_group
Sm1 Sm 0.50810(2) 0.77084(2) 0.37528(2) 0.01858(7) Uani 1 1 d . . . . .
Br8 Br 0.88715(5) 0.58184(5) 0.51716(3) 0.02322(13) Uani 1 1 d . . . . .
Br2 Br 0.67502(5) 0.41207(5) 0.20228(3) 0.02595(14) Uani 1 1 d . . . . .
Br7 Br 0.78005(5) 0.84138(5) 0.58291(3) 0.02520(14) Uani 1 1 d . . . . .
Br3 Br 0.39533(5) 0.50870(5) 0.17046(3) 0.02479(14) Uani 1 1 d . . . . .
Br5 Br 0.57338(5) 0.64376(6) 0.50619(3) 0.02621(14) Uani 1 1 d . . . . .
Br6 Br 0.76606(5) 0.79320(6) 0.40249(3) 0.02773(15) Uani 1 1 d . . . . .
Br1 Br 0.50617(6) 0.51015(5) 0.34281(3) 0.02769(14) Uani 1 1 d . . . . .
Br4 Br 0.59546(6) 0.72461(5) 0.23274(3) 0.02910(15) Uani 1 1 d . . . . .
Al2 Al 0.75093(15) 0.71362(15) 0.50242(9) 0.0198(4) Uani 1 1 d . . . . .
Al1 Al 0.54504(16) 0.53938(15) 0.23629(9) 0.0202(4) Uani 1 1 d . . . . .

loop_
_atom_site_aniso_label
_atom_site_aniso_U_11
_atom_site_aniso_U_22
_atom_site_aniso_U_33
_atom_site_aniso_U_23
_atom_site_aniso_U_13
_atom_site_aniso_U_12
Sm1 0.01944(14) 0.01899(14) 0.01731(13) 0.00066(12) 0.00052(12) -0.00029(12)
Br8 0.0250(3) 0.0204(3) 0.0243(3) -0.0021(2) -0.0031(2) 0.0044(2)
Br2 0.0208(3) 0.0286(3) 0.0284(3) -0.0086(3) -0.0024(3) 0.0037(3)
Br7 0.0251(3) 0.0223(3) 0.0283(3) -0.0040(3) -0.0035(3) 0.0049(2)
Br3 0.0240(3) 0.0223(3) 0.0281(3) -0.0024(3) -0.0052(3) 0.0030(2)
Br5 0.0225(3) 0.0313(3) 0.0249(3) 0.0082(3) -0.0026(3) -0.0050(3)
Br6 0.0216(3) 0.0357(3) 0.0259(3) 0.0112(3) -0.0008(3) -0.0011(3)
Br1 0.0431(4) 0.0202(3) 0.0198(3) 0.0005(2) 0.0044(3) 0.0017(3)
Br4 0.0407(4) 0.0211(3) 0.0255(3) -0.0035(3) 0.0100(3) -0.0086(3)
Al2 0.0200(9) 0.0205(9) 0.0190(9) 0.0005(7) -0.0020(7) 0.0016(7)
Al1 0.0243(9) 0.0182(8) 0.0182(9) -0.0016(7) 0.0008(7) 0.0004(7)

loop_
_atom_type_symbol
_atom_type_description
_atom_type_scat_dispersion_real
_atom_type_scat_dispersion_imag
_atom_type_scat_source
Al Al 0.0645 0.0514 'International Tables Vol C Tables 4.2.6.8 and 6.1.1.4'
Br Br -0.2901 2.4595 'International Tables Vol C Tables 4.2.6.8 and 6.1.1.4'
Sm Sm -0.1638 3.4418 'International Tables Vol C Tables 4.2.6.8 and 6.1.1.4'

loop_
_exptl_crystal_face_index_h
_exptl_crystal_face_index_k
_exptl_crystal_face_index_l
_exptl_crystal_face_perp_dist
1.00 -2.00 -2.00 0.1220
-1.00 2.00 2.00 0.1090
-1.00 3.00 -3.00 0.1160
1.00 -1.00 -1.00 0.1050
2.00 -3.00 3.00 0.0710
-3.00 3.00 1.00 0.1330
3.00 -2.00 -3.00 0.1030
1.00 -1.00 1.00 0.0760
1.00 -1.00 2.00 0.0750
3.00 -2.00 -1.00 0.0970
2.00 -1.00 -1.00 0.0950
3.00 -2.00 2.00 0.0840
1.00 -1.00 3.00 0.0850
-1.00 0.00 3.00 0.1120
-3.00 1.00 3.00 0.1280
-3.00 1.00 1.00 0.1370
2.00 -1.00 2.00 0.0790
1.00 0.00 -2.00 0.0960
-1.00 0.00 2.00 0.1090
-3.00 1.00 -3.00 0.1460
-1.00 0.00 0.00 0.1240
-3.00 0.00 -2.00 0.1340
1.00 0.00 2.00 0.0670
-1.00 0.00 -2.00 0.1210
-2.00 -1.00 3.00 0.1210
-3.00 -1.00 0.00 0.1290
2.00 1.00 -3.00 0.0950
3.00 1.00 0.00 0.0830
1.00 0.00 3.00 0.0670
-3.00 -1.00 -2.00 0.1320
3.00 1.00 2.00 0.0630
-2.00 -2.00 3.00 0.1240
3.00 3.00 -1.00 0.0750
3.00 3.00 2.00 0.0560
-3.00 -3.00 -1.00 0.1220
1.00 1.00 3.00 0.0480
-1.00 -1.00 -3.00 0.1430
1.00 2.00 -2.00 0.0990
-1.00 -2.00 3.00 0.1240

loop_
_geom_angle_atom_site_label_1
_geom_angle_atom_site_label_2
_geom_angle_atom_site_label_3
_geom_angle
_geom_angle_site_symmetry_1
_geom_angle_site_symmetry_3
_geom_angle_publ_flag
Br8 Sm1 Br2 75.568(19) 4_466 3_655 ?
Br8 Sm1 Br3 83.425(19) 4_466 3_655 ?
Br8 Sm1 Br5 77.15(2) 4_466 . ?
Br2 Sm1 Br3 68.555(18) 3_655 3_655 ?
Br2 Sm1 Br5 147.308(19) 3_655 . ?
Br7 Sm1 Br8 69.344(18) 4_466 4_466 ?
Br7 Sm1 Br2 76.516(19) 4_466 3_655 ?
Br7 Sm1 Br3 140.066(19) 4_466 3_655 ?
Br7 Sm1 Br5 77.258(19) 4_466 . ?
Br7 Sm1 Br1 68.854(18) 4_466 . ?
Br7 Sm1 Br4 117.754(19) 4_466 . ?
Br3 Sm1 Br5 125.451(19) 3_655 . ?
Br6 Sm1 Br8 105.92(2) . 4_466 ?
Br6 Sm1 Br2 135.91(2) . 3_655 ?
Br6 Sm1 Br7 146.47(2) . 4_466 ?
Br6 Sm1 Br3 67.921(18) . 3_655 ?
Br6 Sm1 Br5 69.450(17) . . ?
Br6 Sm1 Br1 97.33(2) . . ?
Br6 Sm1 Br4 81.86(2) . . ?
Br1 Sm1 Br8 133.071(19) . 4_466 ?
Br1 Sm1 Br2 113.69(2) . 3_655 ?
Br1 Sm1 Br3 143.48(2) . 3_655 ?
Br1 Sm1 Br5 73.761(19) . . ?
Br1 Sm1 Br4 68.691(17) . . ?
Br4 Sm1 Br8 153.48(2) . 4_466 ?
Br4 Sm1 Br2 81.34(2) . 3_655 ?
Br4 Sm1 Br3 76.041(18) . 3_655 ?
Br4 Sm1 Br5 128.67(2) . . ?
Al2 Br8 Sm1 92.36(5) . 4_566 ?
Al1 Br2 Sm1 92.06(5) . 3_645 ?
Al2 Br7 Sm1 92.94(5) . 4_566 ?
Al1 Br3 Sm1 91.98(5) . 3_645 ?
Al2 Br5 Sm1 91.52(5) . . ?
Al2 Br6 Sm1 92.84(5) . . ?
Al1 Br1 Sm1 93.15(5) . . ?
Al1 Br4 Sm1 92.85(5) . . ?
Br8 Al2 Br7 104.47(7) . . ?
Br8 Al2 Br5 114.27(8) . . ?
Br8 Al2 Br6 110.43(8) . . ?
Br7 Al2 Br5 111.05(8) . . ?
Br7 Al2 Br6 112.00(8) . . ?
Br5 Al2 Br6 104.81(7) . . ?
Br2 Al1 Br4 116.69(9) . . ?
Br3 Al1 Br2 104.18(7) . . ?
Br3 Al1 Br1 113.17(8) . . ?
Br3 Al1 Br4 110.02(8) . . ?
Br1 Al1 Br2 109.68(8) . . ?
Br1 Al1 Br4 103.40(7) . . ?

loop_
_geom_bond_atom_site_label_1
_geom_bond_atom_site_label_2
_geom_bond_distance
_geom_bond_site_symmetry_2
_geom_bond_publ_flag
Sm1 Br8 3.2019(7) 4_466 ?
Sm1 Br2 3.2139(7) 3_655 ?
Sm1 Br7 3.1786(7) 4_466 ?
Sm1 Br3 3.2176(7) 3_655 ?
Sm1 Br5 3.2206(7) . ?
Sm1 Br6 3.1694(8) . ?
Sm1 Br1 3.1902(8) . ?
Sm1 Br4 3.1997(8) . ?
Br8 Al2 2.2955(19) . ?
Br2 Al1 2.296(2) . ?
Br7 Al2 2.2962(19) . ?
Br3 Al1 2.295(2) . ?
Br5 Al2 2.297(2) . ?
Br6 Al2 2.2972(19) . ?
Br1 Al1 2.296(2) . ?
Br4 Al1 2.2981(19) . ?
